data_4322883
loop_
_publ_author_name
'Zhiqiang Xu'
'Laurence K. Thompson'
'David O. Miller'
'Howard J. Clase'
'Judith A. K. Howard'
'Andr\'es E. Goeta'

_publ_section_title
;
 Spiral Dinuclear Complexes of Tetradentate N4 Diazine Ligands with
 Mn(II), Fe(II), Fe(III), Co(III), and Ni(II) Salts
;
_journal_name_full 'Inorganic Chemistry'
_journal_page_first 3620
_journal_page_last 3627
_journal_paper_doi 10.1021/ic9715761
_journal_volume 37
_journal_year 1998
_chemical_formula_sum 'C8.33 H10.67 Cl0.67 N5.33 Ni0.67 O5.33'
_chemical_formula_weight 333.66
_space_group_IT_number 167
_symmetry_cell_setting trigonal
_symmetry_space_group_name_Hall '-R 3 2"c'
_symmetry_space_group_name_H-M 'R -3 c :H'
_atom_sites_solution_hydrogens geom
_atom_sites_solution_primary direct
_atom_sites_solution_secondary difmap
_audit_creation_method SHELXL
_cell_angle_alpha 90.00
_cell_angle_beta 90.00
_cell_angle_gamma 120.00
_cell_formula_units_Z 27
_cell_length_a 17.373(3)
_cell_length_b 17.373(3)
_cell_length_c 33.235(6)
_cell_measurement_reflns_used 462
_cell_measurement_temperature 150(2)
_cell_measurement_theta_max 22.64
_cell_measurement_theta_min 13.73
_cell_volume 8687(3)
_computing_cell_refinement 'SMART (Siemens, 1996a)'
_computing_data_collection 'SMART (Siemens, 1996a)'
_computing_data_reduction 'SAINT (Siemens, 1996b)'
_computing_molecular_graphics 'SHELXTL (Sheldrick, 1995)'
_computing_publication_material 'SHELXTL (Sheldrick, 1995)'
_computing_structure_refinement 'SHELXTL (Sheldrick, 1995)'
_computing_structure_solution 'SHELXTL (Sheldrick, 1995)'
_diffrn_ambient_temperature 150(2)
_diffrn_measurement_device 'Siemens SMART-CCD'
_diffrn_measurement_method \w
_diffrn_radiation_monochromator graphite
_diffrn_radiation_source 'fine-focus sealed tube'
_diffrn_radiation_type MoK\a
_diffrn_radiation_wavelength 0.71073
_diffrn_reflns_av_R_equivalents 0.0338
_diffrn_reflns_av_sigmaI/netI 0.0144
_diffrn_reflns_limit_h_max 20
_diffrn_reflns_limit_h_min -20
_diffrn_reflns_limit_k_max 20
_diffrn_reflns_limit_k_min -20
_diffrn_reflns_limit_l_max 39
_diffrn_reflns_limit_l_min -38
_diffrn_reflns_number 25184
_diffrn_reflns_theta_max 25.02
_diffrn_reflns_theta_min 1.83
_diffrn_standards_decay_% 0
_exptl_absorpt_coefficient_mu 1.206
_exptl_absorpt_correction_T_max 1.000000
_exptl_absorpt_correction_T_min 0.863022
_exptl_absorpt_correction_type 'multi-scans (SADABS)'
_exptl_absorpt_process_details '(Sheldrick, G., 1996)'
_exptl_crystal_colour 'dark red'
_exptl_crystal_density_diffrn 1.722
_exptl_crystal_density_meas ?
_exptl_crystal_description 'rectangular prism'
_exptl_crystal_F_000 4608
_exptl_crystal_size_max 0.26
_exptl_crystal_size_mid 0.22
_exptl_crystal_size_min 0.16
_refine_diff_density_max 0.366
_refine_diff_density_min -0.857
_refine_diff_density_rms 0.087
_refine_ls_extinction_method none
_refine_ls_goodness_of_fit_all 1.124
_refine_ls_goodness_of_fit_obs 1.111
_refine_ls_hydrogen_treatment mixed
_refine_ls_matrix_type full
_refine_ls_number_parameters 171
_refine_ls_number_reflns 1706
_refine_ls_number_restraints 1
_refine_ls_restrained_S_all 1.150
_refine_ls_restrained_S_obs 1.110
_refine_ls_R_factor_all 0.0488
_refine_ls_R_factor_obs 0.0404
_refine_ls_shift/esd_max -0.003
_refine_ls_shift/esd_mean 0.000
_refine_ls_structure_factor_coef Fsqd
_refine_ls_weighting_details 'w=1/[\s^2^(Fo^2^)+(0.0564P)^2^+69.7768P] where P=(Fo^2^+2Fc^2^)/3'
_refine_ls_weighting_scheme calc
_refine_ls_wR_factor_all 0.1269
_refine_ls_wR_factor_obs 0.1124
_reflns_number_observed 1467
_reflns_number_total 1714
_reflns_observed_criterion >2sigma(I)
_cod_data_source_file ic9715761_5.cif
_cod_data_source_block x271yn(7)
_cod_depositor_comments
;
The following automatic conversions were performed:

'_exptl_crystal_density_meas' value 'not measured' was changed to '?'
- the value is perceived as not measured.

Automatic conversion script
Id: cif_fix_values 3008 2015-01-20 13:52:24Z robertas 

The following automatic conversions were performed:

'_refine_ls_weighting_scheme' value 'calc
w=1/[\s^2^(Fo^2^)+(0.0564P)^2^+69.7768P] where P=(Fo^2^+2Fc^2^)/3'
was changed to 'calc'. New tag '_refine_ls_weighting_details' was
created. The value of the new tag was set to
'w=1/[\s^2^(Fo^2^)+(0.0564P)^2^+69.7768P] where P=(Fo^2^+2Fc^2^)/3'.

Automatic conversion script
Id: cif_fix_values 3143 2015-03-26 13:38:13Z robertas 
;
_cod_original_cell_volume 8685(5)
_cod_original_sg_symbol_H-M 'R -3 c'
_cod_database_code 4322883

loop_
_symmetry_equiv_pos_as_xyz
'x, y, z'
'-y, x-y, z'
'-x+y, -x, z'
'y, x, -z+1/2'
'x-y, -y, -z+1/2'
'-x, -x+y, -z+1/2'
'x+2/3, y+1/3, z+1/3'
'-y+2/3, x-y+1/3, z+1/3'
'-x+y+2/3, -x+1/3, z+1/3'
'y+2/3, x+1/3, -z+5/6'
'x-y+2/3, -y+1/3, -z+5/6'
'-x+2/3, -x+y+1/3, -z+5/6'
'x+1/3, y+2/3, z+2/3'
'-y+1/3, x-y+2/3, z+2/3'
'-x+y+1/3, -x+2/3, z+2/3'
'y+1/3, x+2/3, -z+7/6'
'x-y+1/3, -y+2/3, -z+7/6'
'-x+1/3, -x+y+2/3, -z+7/6'
'-x, -y, -z'
'y, -x+y, -z'
'x-y, x, -z'
'-y, -x, z-1/2'
'-x+y, y, z-1/2'
'x, x-y, z-1/2'
'-x+2/3, -y+1/3, -z+1/3'
'y+2/3, -x+y+1/3, -z+1/3'
'x-y+2/3, x+1/3, -z+1/3'
'-y+2/3, -x+1/3, z-1/6'
'-x+y+2/3, y+1/3, z-1/6'
'x+2/3, x-y+1/3, z-1/6'
'-x+1/3, -y+2/3, -z+2/3'
'y+1/3, -x+y+2/3, -z+2/3'
'x-y+1/3, x+2/3, -z+2/3'
'-y+1/3, -x+2/3, z+1/6'
'-x+y+1/3, y+2/3, z+1/6'
'x+1/3, x-y+2/3, z+1/6'

loop_
_atom_site_aniso_label
_atom_site_aniso_U_11
_atom_site_aniso_U_22
_atom_site_aniso_U_33
_atom_site_aniso_U_23
_atom_site_aniso_U_13
_atom_site_aniso_U_12
Ni1 0.0153(3) 0.0153(3) 0.0129(4) 0.000 0.000 0.00766(14)
Ni2 0.0201(4) 0.0201(4) 0.0202(6) 0.000 0.000 0.0100(2)
C1 0.025(2) 0.024(2) 0.018(2) 0.0023(13) -0.0003(13) 0.0136(15)
C2 0.030(2) 0.026(2) 0.017(2) 0.0048(14) 0.0011(14) 0.015(2)
C3 0.027(2) 0.024(2) 0.024(2) 0.0062(14) 0.0079(15) 0.008(2)
C4 0.020(2) 0.026(2) 0.024(2) 0.0009(14) 0.0005(14) 0.0091(15)
C5 0.019(2) 0.019(2) 0.016(2) 0.0007(13) 0.0024(12) 0.0100(14)
C6 0.017(2) 0.020(2) 0.017(2) 0.0020(13) 0.0025(12) 0.0117(14)
N1 0.0181(13) 0.0182(13) 0.0160(13) -0.0001(10) 0.0002(10) 0.0091(12)
N2 0.018(2) 0.026(2) 0.024(2) 0.0081(13) -0.0037(12) 0.0034(14)
N3 0.0177(13) 0.0189(14) 0.0133(13) 0.0032(10) 0.0019(10) 0.0100(12)
O1 0.0258(14) 0.0245(15) 0.0301(14) -0.0016(11) -0.0020(11) 0.0114(12)
O4 0.0290(13) 0.0321(14) 0.0303(13) -0.0041(11) -0.0046(11) 0.0200(12)
N4 0.029(2) 0.027(2) 0.0222(15) -0.0032(12) -0.0022(12) 0.0154(13)
Cl1 0.115(3) 0.099(3) 0.105(3) 0.006(2) -0.015(3) 0.034(3)
C7 0.029(4) 0.029(4) 0.023(5) 0.003(2) -0.003(2) 0.002(5)

loop_
_atom_site_label
_atom_site_type_symbol
_atom_site_fract_x
_atom_site_fract_y
_atom_site_fract_z
_atom_site_U_iso_or_equiv
_atom_site_thermal_displace_type
_atom_site_occupancy
_atom_site_calc_flag
_atom_site_refinement_flags
_atom_site_disorder_group
Ni1 Ni 0.6667 0.3333 0.02782(2) 0.0145(2) Uani 1 d S .
Ni2 Ni 0.0000 0.0000 0.0000 0.0201(3) Uani 1 d S .
C1 C 0.7715(2) 0.4675(2) -0.03854(10) 0.0217(7) Uani 1 d . .
H11 H 0.7169(2) 0.4425(2) -0.05288(10) 0.026 Uiso 1 calc R .
C2 C 0.8461(2) 0.5400(2) -0.05520(10) 0.0238(8) Uani 1 d . .
H21 H 0.8425(2) 0.5643(2) -0.08028(10) 0.029 Uiso 1 calc R .
C3 C 0.9249(2) 0.5755(2) -0.03446(10) 0.0270(8) Uani 1 d . .
H31 H 0.9769(2) 0.6249(2) -0.04511(10) 0.032 Uiso 1 calc R .
C4 C 0.9281(2) 0.5387(2) 0.00231(10) 0.0243(7) Uani 1 d . .
H41 H 0.9822(2) 0.5625(2) 0.01699(10) 0.029 Uiso 1 calc R .
C5 C 0.8515(2) 0.4669(2) 0.01710(9) 0.0178(7) Uani 1 d . .
C6 C 0.8463(2) 0.4237(2) 0.05668(9) 0.0171(7) Uani 1 d . .
N1 N 0.7734(2) 0.4316(2) -0.00333(8) 0.0174(6) Uani 1 d . .
N2 N 0.9141(2) 0.4621(2) 0.08195(9) 0.0260(7) Uani 1 d . .
H21N H 0.9544(32) 0.5107(32) 0.0780(13) 0.039(13) Uiso 1 d . .
H22N H 0.9111(26) 0.4333(27) 0.1042(12) 0.023(10) Uiso 1 d . .
N3 N 0.7722(2) 0.3494(2) 0.06329(7) 0.0163(6) Uani 1 d . .
O1 O 0.1025(2) 0.0878(2) 0.03618(8) 0.0274(6) Uani 1 d . .
H11W H 0.1534(42) 0.0900(37) 0.0373(16) 0.066(18) Uiso 1 d . .
H12W H 0.1214(30) 0.1420(35) 0.0351(13) 0.041(13) Uiso 1 d . .
O4 O 0.5971(2) 0.5437(2) 0.16204(7) 0.0284(6) Uani 1 d . .
N4 N 0.5381(2) 0.5645(2) 0.16428(9) 0.0251(6) Uani 1 d . .
O21 O 0.5199(10) 0.5936(12) 0.1327(3) 0.024(3) Uiso 0.35(3) d P .
O22 O 0.5013(11) 0.5701(14) 0.1325(3) 0.020(3) Uiso 0.49(4) d P .
O23 O 0.4775(22) 0.5361(29) 0.1373(7) 0.033(6) Uiso 0.17(3) d P .
O31 O 0.4980(11) 0.5654(10) 0.1973(4) 0.026(4) Uiso 0.35(3) d P .
O32 O 0.5166(11) 0.5761(12) 0.1990(3) 0.024(3) Uiso 0.49(4) d P .
O33 O 0.5310(17) 0.6013(22) 0.1950(6) 0.020(6) Uiso 0.17(3) d P .
Cl1 Cl 1.0807(3) 0.6387(3) 0.06878(13) 0.1151(15) Uani 0.50 d P .
C7 C 0.9989(6) 0.6656(6) 0.0833 0.032(2) Uani 0.50 d SP .

loop_
_atom_type_symbol
_atom_type_description
_atom_type_scat_dispersion_real
_atom_type_scat_dispersion_imag
_atom_type_scat_source
C C 0.0033 0.0016 'International Tables Vol C Tables 4.2.6.8 and 6.1.1.4'
H H 0.0000 0.0000 'International Tables Vol C Tables 4.2.6.8 and 6.1.1.4'
N N 0.0061 0.0033 'International Tables Vol C Tables 4.2.6.8 and 6.1.1.4'
O O 0.0106 0.0060 'International Tables Vol C Tables 4.2.6.8 and 6.1.1.4'
Ni Ni 0.3393 1.1124 'International Tables Vol C Tables 4.2.6.8 and 6.1.1.4'
Cl Cl 0.1484 0.1585 'International Tables Vol C Tables 4.2.6.8 and 6.1.1.4'

loop_
_geom_angle_atom_site_label_1
_geom_angle_atom_site_label_2
_geom_angle_atom_site_label_3
_geom_angle
_geom_angle_site_symmetry_1
_geom_angle_site_symmetry_3
_geom_angle_publ_flag
N1 Ni1 N1 97.04(10) 3_665 . ?
N1 Ni1 N1 97.04(10) 3_665 2_655 ?
N1 Ni1 N1 97.04(10) . 2_655 ?
N1 Ni1 N3 93.85(10) 3_665 . ?
N1 Ni1 N3 78.81(10) . . ?
N1 Ni1 N3 168.76(10) 2_655 . ?
N1 Ni1 N3 78.81(10) 3_665 3_665 ?
N1 Ni1 N3 168.76(10) . 3_665 ?
N1 Ni1 N3 93.85(10) 2_655 3_665 ?
N3 Ni1 N3 90.98(10) . 3_665 ?
N1 Ni1 N3 168.76(10) 3_665 2_655 ?
N1 Ni1 N3 93.85(10) . 2_655 ?
N1 Ni1 N3 78.81(10) 2_655 2_655 ?
N3 Ni1 N3 90.98(10) . 2_655 ?
N3 Ni1 N3 90.98(10) 3_665 2_655 ?
O1 Ni2 O1 89.25(10) 20 19 ?
O1 Ni2 O1 180.0 20 2 ?
O1 Ni2 O1 90.75(10) 19 2 ?
O1 Ni2 O1 90.75(10) 20 . ?
O1 Ni2 O1 180.0 19 . ?
O1 Ni2 O1 89.24(10) 2 . ?
O1 Ni2 O1 89.25(10) 20 21 ?
O1 Ni2 O1 89.25(10) 19 21 ?
O1 Ni2 O1 90.75(10) 2 21 ?
O1 Ni2 O1 90.75(10) . 21 ?
O1 Ni2 O1 90.75(10) 20 3 ?
O1 Ni2 O1 90.75(10) 19 3 ?
O1 Ni2 O1 89.24(10) 2 3 ?
O1 Ni2 O1 89.25(10) . 3 ?
O1 Ni2 O1 179.996(1) 21 3 ?
N1 C1 C2 122.8(3) . . ?
N1 C1 H11 118.6(2) . . ?
C2 C1 H11 118.6(2) . . ?
C3 C2 C1 118.3(3) . . ?
C3 C2 H21 120.8(2) . . ?
C1 C2 H21 120.8(2) . . ?
C2 C3 C4 119.6(3) . . ?
C2 C3 H31 120.2(2) . . ?
C4 C3 H31 120.2(2) . . ?
C5 C4 C3 119.0(3) . . ?
C5 C4 H41 120.5(2) . . ?
C3 C4 H41 120.5(2) . . ?
N1 C5 C4 121.6(3) . . ?
N1 C5 C6 114.7(3) . . ?
C4 C5 C6 123.7(3) . . ?
N3 C6 N2 125.5(3) . . ?
N3 C6 C5 115.2(3) . . ?
N2 C6 C5 119.3(3) . . ?
C1 N1 C5 118.7(3) . . ?
C1 N1 Ni1 127.2(2) . . ?
C5 N1 Ni1 113.8(2) . . ?
C6 N2 H21N 121.4(33) . . ?
C6 N2 H22N 117.5(26) . . ?
H21N N2 H22N 121.0(42) . . ?
C6 N3 N3 116.7(3) . 17_554 ?
C6 N3 Ni1 113.9(2) . . ?
N3 N3 Ni1 119.56(11) 17_554 . ?
Ni2 O1 H11W 123.0(37) . . ?
Ni2 O1 H12W 121.4(31) . . ?
H11W O1 H12W 97.7(46) . . ?
O33 N4 O4 120.4(10) . . ?
O33 N4 O32 18.6(13) . . ?
O4 N4 O32 117.0(6) . . ?
O33 N4 O22 117.4(11) . . ?
O4 N4 O22 119.6(4) . . ?
O32 N4 O22 123.4(7) . . ?
O33 N4 O21 111.4(13) . . ?
O4 N4 O21 118.0(5) . . ?
O32 N4 O21 122.7(8) . . ?
O22 N4 O21 16.9(9) . . ?
O33 N4 O23 120.0(13) . . ?
O4 N4 O23 118.9(9) . . ?
O32 N4 O23 116.9(12) . . ?
O22 N4 O23 24.9(14) . . ?
O21 N4 O23 41.8(21) . . ?
O33 N4 O31 27.3(16) . . ?
O4 N4 O31 125.1(7) . . ?
O32 N4 O31 12.6(9) . . ?
O22 N4 O31 114.1(7) . . ?
O21 N4 O31 116.7(8) . . ?
O23 N4 O31 104.7(13) . . ?
O23 O21 N4 69.6(13) . . ?
O23 O22 N4 79.3(24) . . ?
O22 O23 O21 7.4(18) . . ?
O22 O23 N4 75.8(29) . . ?
O21 O23 N4 68.7(17) . . ?
O33 O31 N4 70.5(17) . . ?
O31 O33 N4 82.2(22) . . ?
Cl1 C7 Cl1 148.8(7) 16_544 . ?

loop_
_geom_bond_atom_site_label_1
_geom_bond_atom_site_label_2
_geom_bond_distance
_geom_bond_site_symmetry_2
_geom_bond_publ_flag
Ni1 N1 2.063(3) 3_665 ?
Ni1 N1 2.063(3) . ?
Ni1 N1 2.063(3) 2_655 ?
Ni1 N3 2.078(3) . ?
Ni1 N3 2.078(3) 3_665 ?
Ni1 N3 2.078(3) 2_655 ?
Ni2 O1 2.056(3) 20 ?
Ni2 O1 2.056(3) 19 ?
Ni2 O1 2.056(3) 2 ?
Ni2 O1 2.056(3) . ?
Ni2 O1 2.056(3) 21 ?
Ni2 O1 2.056(3) 3 ?
C1 N1 1.334(4) . ?
C1 C2 1.393(5) . ?
C1 H11 0.95 . ?
C2 C3 1.373(5) . ?
C2 H21 0.95 . ?
C3 C4 1.394(5) . ?
C3 H31 0.95 . ?
C4 C5 1.382(5) . ?
C4 H41 0.95 . ?
C5 N1 1.359(4) . ?
C5 C6 1.494(4) . ?
C6 N3 1.307(4) . ?
C6 N2 1.325(4) . ?
N2 H21N 0.79(5) . ?
N2 H22N 0.88(4) . ?
N3 N3 1.418(5) 17_554 ?
O1 H11W 0.87(6) . ?
O1 H12W 0.83(5) . ?
O4 N4 1.248(4) . ?
N4 O33 1.24(2) . ?
N4 O32 1.259(11) . ?
N4 O22 1.263(8) . ?
N4 O21 1.272(11) . ?
N4 O23 1.28(2) . ?
N4 O31 1.305(13) . ?
O21 O23 0.91(5) . ?
O22 O23 0.55(3) . ?
O31 O33 0.60(4) . ?
Cl1 C7 1.771(6) . ?
C7 Cl1 1.771(6) 16_544 ?
